data_7053455
loop_
_publ_author_name
'Crimmin, Mark R.'
'Hill, Michael S.'
'Hitchcock, Peter B.'
'Mahon, Mary F.'

_publ_section_title
;
 Synthesis of \b-diketiminato calcium silylamides and their reactions with
 triethylaluminium
;
_journal_issue 8
_journal_name_full 'New Journal of Chemistry'
_journal_page_first 1572
_journal_paper_doi 10.1039/c0nj00042f
_journal_volume 34
_journal_year 2010
_chemical_compound_source 'synthesis as described'
_chemical_formula_moiety 'C43 H76 Al2 Ca N2'
_chemical_formula_sum 'C43 H76 Al2 Ca N2'
_chemical_formula_weight 715.1
_chemical_name_systematic
;
?
;
_space_group_IT_number 14
_symmetry_cell_setting monoclinic
_symmetry_Int_Tables_number 14
_symmetry_space_group_name_Hall '-P 2yn'
_symmetry_space_group_name_H-M 'P 1 21/n 1'
_atom_sites_solution_hydrogens geom
_atom_sites_solution_primary direct
_atom_sites_solution_secondary difmap
_audit_conform_dict_location ftp://ftp.iucr.org/pub/cif_core.dic
_audit_conform_dict_name cif_core.dic
_audit_conform_dict_version 2.2
_audit_creation_date 2007-04-18T15:29:21-00:00
_audit_creation_method 'WinGX routine CIF_UPDATE'
_cell_angle_alpha 90
_cell_angle_beta 98.304(1)
_cell_angle_gamma 90
_cell_formula_units_Z 4
_cell_length_a 11.1238(2)
_cell_length_b 20.7676(4)
_cell_length_c 19.6414(3)
_cell_measurement_reflns_used 30011
_cell_measurement_temperature 173(2)
_cell_measurement_theta_max 26.022
_cell_measurement_theta_min 3.395
_cell_measurement_wavelength 0.71073
_cell_volume 4489.88(14)
_computing_cell_refinement 'HKL Scalepack (Otwinowski & Minor 1997)'
_computing_data_collection 'Collect (Nonius BV, 1997-2000)'
_computing_data_reduction 'HKL Denzo and Scalepack (Otwinowski & Minor 1997)'
_computing_molecular_graphics 'Ortep-3 for Windows (Farrugia, 1997)'
_computing_publication_material 'WinGX publication routines (Farrugia, 1999)'
_computing_structure_refinement 'SHELXL-97 (Sheldrick, 1997)'
_computing_structure_solution 'SHELXS-97 (Sheldrick, 1997)'
_diffrn_ambient_temperature 173(2)
_diffrn_detector 'CCD plate'
_diffrn_measured_fraction_theta_full 0.992
_diffrn_measured_fraction_theta_max 0.992
_diffrn_measurement_device '95mm CCD camera on \k-goniostat'
_diffrn_measurement_device_type KappaCCD
_diffrn_measurement_method 'CCD rotation images, thick slices'
_diffrn_orient_matrix_type 'by Nonius Collect from scalepack cell'
_diffrn_orient_matrix_UB_11 -0.66057E-2
_diffrn_orient_matrix_UB_12 -0.334156E-1
_diffrn_orient_matrix_UB_13 0.359302E-1
_diffrn_orient_matrix_UB_21 -0.35229E-1
_diffrn_orient_matrix_UB_22 0.328104E-1
_diffrn_orient_matrix_UB_23 0.287228E-1
_diffrn_orient_matrix_UB_31 -0.834804E-1
_diffrn_orient_matrix_UB_32 -0.11202E-1
_diffrn_orient_matrix_UB_33 -0.230513E-1
_diffrn_radiation_monochromator graphite
_diffrn_radiation_probe x-ray
_diffrn_radiation_type MoK\a
_diffrn_radiation_wavelength 0.71073
_diffrn_reflns_av_R_equivalents 0.0475
_diffrn_reflns_av_unetI/netI 0.0359
_diffrn_reflns_limit_h_max 9
_diffrn_reflns_limit_h_min -13
_diffrn_reflns_limit_k_max 25
_diffrn_reflns_limit_k_min -22
_diffrn_reflns_limit_l_max 22
_diffrn_reflns_limit_l_min -24
_diffrn_reflns_number 40326
_diffrn_reflns_theta_full 26.03
_diffrn_reflns_theta_max 26.03
_diffrn_reflns_theta_min 3.41
_diffrn_source 'Enraf Nonius FR590'
_exptl_absorpt_coefficient_mu 0.207
_exptl_absorpt_correction_T_max 0.9635
_exptl_absorpt_correction_T_min 0.892
_exptl_absorpt_correction_type multi-scan
_exptl_absorpt_process_details
;
[c.f. r.h. blessing, acta cryst. (1995), a51, 33-38]
;
_exptl_crystal_colour colourless
_exptl_crystal_density_diffrn 1.058
_exptl_crystal_density_method 'not measured'
_exptl_crystal_description prism
_exptl_crystal_F_000 1576
_exptl_crystal_size_max 0.35
_exptl_crystal_size_mid 0.35
_exptl_crystal_size_min 0.3
_refine_diff_density_max 0.867
_refine_diff_density_min -0.885
_refine_diff_density_rms 0.066
_refine_ls_extinction_method none
_refine_ls_goodness_of_fit_ref 1.06
_refine_ls_hydrogen_treatment constr
_refine_ls_matrix_type full
_refine_ls_number_parameters 446
_refine_ls_number_reflns 8781
_refine_ls_number_restraints 19
_refine_ls_restrained_S_all 1.065
_refine_ls_R_factor_all 0.1256
_refine_ls_R_factor_gt 0.1004
_refine_ls_shift/su_max 0.005
_refine_ls_shift/su_mean 0
_refine_ls_structure_factor_coef Fsqd
_refine_ls_weighting_details 'calc w=1/[\s^2^(Fo^2^)+(0.1088P)^2^+9.8219P] where P=(Fo^2^+2Fc^2^)/3'
_refine_ls_weighting_scheme calc
_refine_ls_wR_factor_gt 0.2539
_refine_ls_wR_factor_ref 0.2742
_reflns_number_gt 6713
_reflns_number_total 8781
_reflns_threshold_expression >2sigma(I)
_cod_data_source_file c0nj00042f.txt
_cod_data_source_block apr507
_cod_original_sg_symbol_H-M 'P 21/n'
_cod_database_code 7053455

loop_
_symmetry_equiv_pos_as_xyz
'x, y, z'
'-x+1/2, y+1/2, -z+1/2'
'-x, -y, -z'
'x-1/2, -y-1/2, z-1/2'

loop_
_atom_site_label
_atom_site_type_symbol
_atom_site_fract_x
_atom_site_fract_y
_atom_site_fract_z
_atom_site_U_iso_or_equiv
_atom_site_adp_type
_atom_site_occupancy
_atom_site_symmetry_multiplicity
_atom_site_calc_flag
_atom_site_refinement_flags
_atom_site_disorder_assembly
_atom_site_disorder_group
Ca Ca 0.94461(7) 0.12763(4) 0.75994(4) 0.0440(3) Uani 1 1 d . . .
Al2 Al 1.15095(15) 0.12395(6) 0.60920(6) 0.0562(4) Uani 1 1 d . . .
N1 N 1.1154(3) 0.05710(14) 0.77403(15) 0.0393(7) Uani 1 1 d . A .
N2 N 1.1049(3) 0.20535(13) 0.76688(14) 0.0362(7) Uani 1 1 d . A .
C1 C 1.2137(4) 0.06958(17) 0.74773(18) 0.0406(8) Uani 1 1 d . . .
C2 C 1.2383(4) 0.13117(17) 0.7168(2) 0.0422(8) Uani 1 1 d . A .
H2 H 1.3279 0.1326 0.7157 0.051 Uiso 1 1 calc R . .
C3 C 1.2048(3) 0.19417(17) 0.74140(17) 0.0379(8) Uani 1 1 d . . .
C4 C 1.3114(4) 0.0192(2) 0.7465(2) 0.0554(11) Uani 1 1 d . A .
H4A H 1.3714 0.0232 0.7881 0.083 Uiso 1 1 calc R . .
H4B H 1.3515 0.0255 0.7058 0.083 Uiso 1 1 calc R . .
H4C H 1.2746 -0.0238 0.745 0.083 Uiso 1 1 calc R . .
C5 C 1.2962(4) 0.24669(19) 0.7344(2) 0.0516(10) Uani 1 1 d . A .
H5A H 1.3047 0.2522 0.6858 0.077 Uiso 1 1 calc R . .
H5B H 1.375 0.2348 0.7605 0.077 Uiso 1 1 calc R . .
H5C H 1.2683 0.2871 0.7525 0.077 Uiso 1 1 calc R . .
C6 C 1.1033(4) -0.00499(17) 0.8059(2) 0.0441(9) Uani 1 1 d . . .
C7 C 1.0472(4) -0.05627(18) 0.7662(2) 0.0518(10) Uani 1 1 d . A .
C8 C 1.0249(5) -0.1133(2) 0.7998(3) 0.0601(12) Uani 1 1 d . . .
H8 H 0.9857 -0.148 0.7741 0.072 Uiso 1 1 calc R A .
C9 C 1.0587(5) -0.1201(2) 0.8696(3) 0.0621(12) Uani 1 1 d . A .
H9 H 1.043 -0.1593 0.8916 0.074 Uiso 1 1 calc R . .
C10 C 1.1150(4) -0.0704(2) 0.9072(2) 0.0563(11) Uani 1 1 d . . .
H10 H 1.1378 -0.0757 0.9554 0.068 Uiso 1 1 calc R A .
C11 C 1.1399(4) -0.01210(18) 0.8769(2) 0.0460(9) Uani 1 1 d . A .
C12 C 1.0114(5) -0.0521(2) 0.6888(2) 0.0656(13) Uani 1 1 d . . .
H12 H 1.0453 -0.011 0.6731 0.079 Uiso 1 1 calc R A .
C13 C 0.8730(6) -0.0497(3) 0.6688(3) 0.095(2) Uani 1 1 d . A .
H13A H 0.8362 -0.0867 0.6887 0.142 Uiso 1 1 calc R . .
H13B H 0.8528 -0.0509 0.6186 0.142 Uiso 1 1 calc R . .
H13C H 0.8416 -0.0098 0.6862 0.142 Uiso 1 1 calc R . .
C14 C 1.0662(7) -0.1075(2) 0.6523(3) 0.091(2) Uani 1 1 d . A .
H14A H 1.155 -0.1061 0.6632 0.136 Uiso 1 1 calc R . .
H14B H 1.0424 -0.1034 0.6025 0.136 Uiso 1 1 calc R . .
H14C H 1.0365 -0.1486 0.6679 0.136 Uiso 1 1 calc R . .
C15 C 1.2049(4) 0.0413(2) 0.9215(2) 0.0510(10) Uani 1 1 d . . .
H15 H 1.2116 0.0796 0.8914 0.061 Uiso 1 1 calc R A .
C16 C 1.3322(5) 0.0211(3) 0.9519(3) 0.0779(15) Uani 1 1 d . A .
H16A H 1.3279 -0.0158 0.9825 0.117 Uiso 1 1 calc R . .
H16B H 1.3731 0.057 0.978 0.117 Uiso 1 1 calc R . .
H16C H 1.3779 0.009 0.9147 0.117 Uiso 1 1 calc R . .
C17 C 1.1311(6) 0.0612(3) 0.9780(3) 0.0777(16) Uani 1 1 d . A .
H17A H 1.1199 0.0238 1.0069 0.117 Uiso 1 1 calc R . .
H17B H 1.0516 0.0774 0.9569 0.117 Uiso 1 1 calc R . .
H17C H 1.1746 0.0951 1.0063 0.117 Uiso 1 1 calc R . .
C18 C 1.0817(4) 0.26952(17) 0.7906(2) 0.0429(8) Uani 1 1 d . . .
C19 C 1.0970(5) 0.2811(2) 0.8616(2) 0.0599(12) Uani 1 1 d . A .
C20 C 1.0691(7) 0.3418(3) 0.8847(3) 0.088(2) Uani 1 1 d . . .
H20 H 1.0808 0.3507 0.9327 0.106 Uiso 1 1 calc R A .
C21 C 1.0246(7) 0.3891(3) 0.8390(3) 0.0848(18) Uani 1 1 d . A .
H21 H 1.0057 0.4303 0.8556 0.102 Uiso 1 1 calc R . .
C22 C 1.0072(5) 0.3774(2) 0.7697(3) 0.0664(13) Uani 1 1 d . . .
H22 H 0.9751 0.4104 0.7388 0.08 Uiso 1 1 calc R A .
C23 C 1.0361(4) 0.31772(18) 0.7437(2) 0.0480(9) Uani 1 1 d . A .
C24 C 1.1438(5) 0.2288(2) 0.9136(2) 0.0670(14) Uani 1 1 d . . .
H24 H 1.109 0.187 0.8948 0.08 Uiso 1 1 calc R A .
C25 C 1.2809(6) 0.2225(3) 0.9216(3) 0.0813(17) Uani 1 1 d . A .
H25A H 1.3183 0.2642 0.9347 0.122 Uiso 1 1 calc R . .
H25B H 1.3051 0.2084 0.8779 0.122 Uiso 1 1 calc R . .
H25C H 1.308 0.1907 0.9574 0.122 Uiso 1 1 calc R . .
C26 C 1.1030(8) 0.2381(3) 0.9837(3) 0.106(3) Uani 1 1 d . A .
H26A H 1.1328 0.2022 1.0139 0.159 Uiso 1 1 calc R . .
H26B H 1.0141 0.2393 0.9783 0.159 Uiso 1 1 calc R . .
H26C H 1.1359 0.2787 1.0039 0.159 Uiso 1 1 calc R . .
C27 C 1.0149(5) 0.30801(19) 0.6671(2) 0.0565(11) Uani 1 1 d . . .
H27 H 1.052 0.2659 0.6569 0.068 Uiso 1 1 calc R A .
C28 C 0.8781(6) 0.3048(3) 0.6398(3) 0.091(2) Uani 1 1 d . A .
H28A H 0.8409 0.2697 0.6628 0.136 Uiso 1 1 calc R . .
H28B H 0.8666 0.297 0.5901 0.136 Uiso 1 1 calc R . .
H28C H 0.8396 0.3457 0.6492 0.136 Uiso 1 1 calc R . .
C29 C 1.0753(7) 0.3609(2) 0.6296(3) 0.0823(18) Uani 1 1 d . A .
H29A H 1.034 0.402 0.6345 0.123 Uiso 1 1 calc R . .
H29B H 1.0696 0.35 0.5807 0.123 Uiso 1 1 calc R . .
H29C H 1.1609 0.3647 0.6496 0.123 Uiso 1 1 calc R . .
C38 C 0.9726(5) 0.12416(18) 0.6189(2) 0.0546(11) Uani 1 1 d . A .
H38A H 0.9551 0.0866 0.6469 0.066 Uiso 1 1 calc R . .
H38B H 0.9542 0.1635 0.6438 0.066 Uiso 1 1 calc R . .
C39 C 0.8894(7) 0.1217(3) 0.5495(3) 0.091(2) Uani 1 1 d . . .
H39A H 0.9036 0.1598 0.5223 0.137 Uiso 1 1 calc R A .
H39B H 0.8044 0.121 0.5573 0.137 Uiso 1 1 calc R . .
H39C H 0.9071 0.0828 0.5246 0.137 Uiso 1 1 calc R . .
C40 C 1.1999(6) 0.0420(2) 0.5694(3) 0.0814(17) Uani 1 1 d . A .
H40A H 1.1962 0.008 0.6044 0.098 Uiso 1 1 calc R . .
H40B H 1.1372 0.0314 0.5299 0.098 Uiso 1 1 calc R . .
C41 C 1.3196(10) 0.0365(4) 0.5452(4) 0.136(4) Uani 1 1 d . . .
H41A H 1.3228 0.0662 0.5068 0.205 Uiso 1 1 calc R A .
H41B H 1.3311 -0.0077 0.53 0.205 Uiso 1 1 calc R . .
H41C H 1.384 0.0473 0.583 0.205 Uiso 1 1 calc R . .
Al1 Al 0.7102(2) 0.13408(13) 0.81230(16) 0.0407(8) Uiso 0.543(8) 1 d PD A 1
C30 C 0.8230(9) 0.2094(4) 0.8466(6) 0.069(3) Uiso 0.543(8) 1 d PD A 1
H30A H 0.8543 0.2025 0.8958 0.083 Uiso 0.543(8) 1 calc PR A 1
H30B H 0.8934 0.2092 0.821 0.083 Uiso 0.543(8) 1 calc PR A 1
C31 C 0.7631(12) 0.2749(6) 0.8387(7) 0.097(4) Uiso 0.543(8) 1 d PD A 1
H31A H 0.7698 0.2921 0.7929 0.145 Uiso 0.543(8) 1 calc PR A 1
H31B H 0.8035 0.3041 0.8739 0.145 Uiso 0.543(8) 1 calc PR A 1
H31C H 0.6772 0.2708 0.8439 0.145 Uiso 0.543(8) 1 calc PR A 1
C32 C 0.8087(6) 0.0558(3) 0.8512(5) 0.0408(18) Uiso 0.543(8) 1 d PD A 1
H32A H 0.8828 0.0505 0.8292 0.049 Uiso 0.543(8) 1 calc PR A 1
H32B H 0.8325 0.0597 0.9016 0.049 Uiso 0.543(8) 1 calc PR A 1
C33 C 0.7169(12) -0.0028(6) 0.8326(7) 0.080(3) Uiso 0.543(8) 1 d PD A 1
H33A H 0.6366 0.0089 0.8435 0.121 Uiso 0.543(8) 1 calc PR A 1
H33B H 0.7469 -0.0408 0.8594 0.121 Uiso 0.543(8) 1 calc PR A 1
H33C H 0.711 -0.0126 0.7834 0.121 Uiso 0.543(8) 1 calc PR A 1
C34 C 0.6851(14) 0.1287(7) 0.7104(7) 0.106(4) Uiso 0.543(8) 1 d PD A 1
H34A H 0.7659 0.1338 0.6956 0.127 Uiso 0.543(8) 1 calc PR A 1
H34B H 0.6581 0.0842 0.6983 0.127 Uiso 0.543(8) 1 calc PR A 1
C35 C 0.6080(16) 0.1688(9) 0.6706(9) 0.131(6) Uiso 0.543(8) 1 d PD A 1
H35A H 0.5254 0.1631 0.6815 0.196 Uiso 0.543(8) 1 calc PR A 1
H35B H 0.6093 0.1588 0.622 0.196 Uiso 0.543(8) 1 calc PR A 1
H35C H 0.6336 0.2135 0.6797 0.196 Uiso 0.543(8) 1 calc PR A 1
C36 C 0.5618(7) 0.1469(5) 0.8541(4) 0.059(2) Uiso 0.543(8) 1 d PD A 1
H36A H 0.5215 0.1869 0.8352 0.071 Uiso 0.543(8) 1 calc PR A 1
H36B H 0.5056 0.1107 0.8405 0.071 Uiso 0.543(8) 1 calc PR A 1
C37 C 0.5825(9) 0.1515(6) 0.9308(5) 0.061(3) Uiso 0.543(8) 1 d PD A 1
H37A H 0.6448 0.1203 0.9494 0.092 Uiso 0.543(8) 1 calc PR A 1
H37B H 0.5066 0.142 0.9486 0.092 Uiso 0.543(8) 1 calc PR A 1
H37C H 0.6096 0.1951 0.9445 0.092 Uiso 0.543(8) 1 calc PR A 1
C42 C 1.1764(9) 0.2005(4) 0.5548(4) 0.053(2) Uiso 0.578(12) 1 d PD A 1
H42A H 1.1247 0.1971 0.5095 0.063 Uiso 0.578(12) 1 calc PR A 1
H42B H 1.1494 0.2389 0.5784 0.063 Uiso 0.578(12) 1 calc PR A 1
C43 C 1.3089(9) 0.2107(5) 0.5431(6) 0.084(3) Uiso 0.578(12) 1 d PD A 1
H43A H 1.362 0.2098 0.5875 0.126 Uiso 0.578(12) 1 calc PR A 1
H43B H 1.3164 0.2524 0.5209 0.126 Uiso 0.578(12) 1 calc PR A 1
H43C H 1.3326 0.1763 0.5136 0.126 Uiso 0.578(12) 1 calc PR A 1
Al1A Al 0.6962(4) 0.1180(2) 0.7888(3) 0.0714(13) Uiso 0.457(8) 1 d PD A 2
C30A C 0.7860(11) 0.2057(5) 0.8007(8) 0.081(4) Uiso 0.457(8) 1 d PD A 2
H30C H 0.837 0.207 0.8463 0.098 Uiso 0.457(8) 1 calc PR A 2
H30D H 0.8402 0.2099 0.7651 0.098 Uiso 0.457(8) 1 calc PR A 2
C31A C 0.6971(15) 0.2621(7) 0.7945(9) 0.099(5) Uiso 0.457(8) 1 d PD A 2
H31D H 0.6554 0.2649 0.7471 0.148 Uiso 0.457(8) 1 calc PR A 2
H31E H 0.7417 0.3022 0.8066 0.148 Uiso 0.457(8) 1 calc PR A 2
H31F H 0.6372 0.2554 0.8259 0.148 Uiso 0.457(8) 1 calc PR A 2
C32A C 0.8156(13) 0.0507(7) 0.8256(10) 0.110(6) Uiso 0.457(8) 1 d PD A 2
H32C H 0.872 0.0435 0.7918 0.131 Uiso 0.457(8) 1 calc PR A 2
H32D H 0.864 0.0673 0.8683 0.131 Uiso 0.457(8) 1 calc PR A 2
C33A C 0.7611(14) -0.0140(6) 0.8417(7) 0.072(4) Uiso 0.457(8) 1 d PD A 2
H33D H 0.6922 -0.0069 0.8668 0.108 Uiso 0.457(8) 1 calc PR A 2
H33E H 0.8229 -0.0399 0.87 0.108 Uiso 0.457(8) 1 calc PR A 2
H33F H 0.7332 -0.0369 0.7987 0.108 Uiso 0.457(8) 1 calc PR A 2
C34A C 0.6499(18) 0.0928(9) 0.6927(7) 0.120(6) Uiso 0.457(8) 1 d PD A 2
H34C H 0.7264 0.0818 0.6752 0.144 Uiso 0.457(8) 1 calc PR A 2
H34D H 0.6038 0.0522 0.6935 0.144 Uiso 0.457(8) 1 calc PR A 2
C35A C 0.5898(19) 0.1278(10) 0.6469(10) 0.130(7) Uiso 0.457(8) 1 d PD A 2
H35D H 0.5028 0.123 0.6491 0.195 Uiso 0.457(8) 1 calc PR A 2
H35E H 0.6067 0.1144 0.6014 0.195 Uiso 0.457(8) 1 calc PR A 2
H35F H 0.6134 0.1729 0.6548 0.195 Uiso 0.457(8) 1 calc PR A 2
C36A C 0.5633(9) 0.1193(6) 0.8473(5) 0.059(3) Uiso 0.457(8) 1 d PD A 2
H36C H 0.5062 0.1538 0.829 0.071 Uiso 0.457(8) 1 calc PR A 2
H36D H 0.5188 0.0781 0.8392 0.071 Uiso 0.457(8) 1 calc PR A 2
C37A C 0.5888(16) 0.1285(9) 0.9224(7) 0.096(6) Uiso 0.457(8) 1 d PD A 2
H37D H 0.6636 0.1536 0.9339 0.145 Uiso 0.457(8) 1 calc PR A 2
H37E H 0.5987 0.0864 0.9451 0.145 Uiso 0.457(8) 1 calc PR A 2
H37F H 0.521 0.1515 0.9381 0.145 Uiso 0.457(8) 1 calc PR A 2
C42A C 1.2319(12) 0.1984(5) 0.5626(5) 0.047(3) Uiso 0.422(12) 1 d PD A 2
H42C H 1.2004 0.24 0.5771 0.057 Uiso 0.422(12) 1 calc PR A 2
H42D H 1.3207 0.1975 0.5779 0.057 Uiso 0.422(12) 1 calc PR A 2
C43A C 1.2070(14) 0.1935(8) 0.4830(7) 0.087(5) Uiso 0.422(12) 1 d PD A 2
H43D H 1.225 0.1497 0.4688 0.13 Uiso 0.422(12) 1 calc PR A 2
H43E H 1.2588 0.2242 0.4628 0.13 Uiso 0.422(12) 1 calc PR A 2
H43F H 1.1215 0.2034 0.4669 0.13 Uiso 0.422(12) 1 calc PR A 2

loop_
_atom_site_aniso_label
_atom_site_aniso_U_11
_atom_site_aniso_U_22
_atom_site_aniso_U_33
_atom_site_aniso_U_23
_atom_site_aniso_U_13
_atom_site_aniso_U_12
Ca 0.0386(4) 0.0414(4) 0.0495(5) 0.0065(3) -0.0016(3) -0.0011(3)
Al2 0.0962(11) 0.0346(6) 0.0388(7) 0.0024(5) 0.0136(6) -0.0002(6)
N1 0.0495(18) 0.0292(14) 0.0387(16) 0.0048(12) 0.0045(13) -0.0003(13)
N2 0.0429(17) 0.0298(14) 0.0336(15) 0.0001(12) -0.0016(12) 0.0003(12)
C1 0.053(2) 0.0333(18) 0.0356(18) 0.0033(15) 0.0084(16) 0.0047(16)
C2 0.052(2) 0.0360(19) 0.0398(19) 0.0043(15) 0.0120(16) -0.0013(16)
C3 0.048(2) 0.0326(17) 0.0316(17) 0.0031(14) 0.0006(15) -0.0033(15)
C4 0.064(3) 0.044(2) 0.062(3) 0.0119(19) 0.020(2) 0.0119(19)
C5 0.056(2) 0.040(2) 0.059(3) 0.0011(18) 0.0095(19) -0.0093(18)
C6 0.052(2) 0.0313(18) 0.051(2) 0.0061(16) 0.0123(17) 0.0009(16)
C7 0.064(3) 0.0314(19) 0.059(3) 0.0043(17) 0.006(2) -0.0003(18)
C8 0.079(3) 0.036(2) 0.067(3) 0.005(2) 0.013(2) -0.008(2)
C9 0.082(3) 0.040(2) 0.069(3) 0.016(2) 0.024(3) -0.003(2)
C10 0.074(3) 0.045(2) 0.052(2) 0.0153(19) 0.019(2) 0.002(2)
C11 0.054(2) 0.039(2) 0.048(2) 0.0072(16) 0.0143(18) 0.0032(17)
C12 0.100(4) 0.034(2) 0.057(3) 0.0039(19) -0.007(2) -0.011(2)
C13 0.113(5) 0.069(4) 0.089(4) 0.011(3) -0.029(4) -0.020(3)
C14 0.172(7) 0.037(2) 0.062(3) -0.003(2) 0.014(4) -0.004(3)
C15 0.067(3) 0.044(2) 0.042(2) 0.0079(17) 0.0078(18) 0.0002(19)
C16 0.080(4) 0.067(3) 0.080(4) 0.011(3) -0.011(3) -0.003(3)
C17 0.107(4) 0.072(3) 0.058(3) -0.011(3) 0.024(3) -0.017(3)
C18 0.051(2) 0.0325(18) 0.044(2) -0.0017(15) 0.0031(16) 0.0007(16)
C19 0.092(3) 0.044(2) 0.043(2) -0.0047(18) 0.008(2) 0.016(2)
C20 0.154(6) 0.052(3) 0.058(3) -0.010(2) 0.014(3) 0.032(3)
C21 0.136(5) 0.047(3) 0.071(3) -0.010(2) 0.015(3) 0.029(3)
C22 0.090(4) 0.036(2) 0.071(3) 0.005(2) 0.004(3) 0.014(2)
C23 0.058(2) 0.0330(19) 0.051(2) 0.0035(16) 0.0013(18) -0.0004(17)
C24 0.110(4) 0.054(3) 0.036(2) -0.0039(19) 0.006(2) 0.023(3)
C25 0.102(4) 0.078(4) 0.055(3) -0.007(3) -0.019(3) 0.017(3)
C26 0.186(7) 0.087(4) 0.048(3) 0.009(3) 0.032(4) 0.054(5)
C27 0.082(3) 0.034(2) 0.049(2) 0.0048(17) -0.008(2) 0.000(2)
C28 0.092(4) 0.065(3) 0.100(4) -0.003(3) -0.038(3) 0.007(3)
C29 0.144(6) 0.043(3) 0.061(3) 0.013(2) 0.020(3) -0.002(3)
C38 0.087(3) 0.0328(19) 0.039(2) 0.0025(16) -0.008(2) -0.0023(19)
C39 0.118(5) 0.091(4) 0.053(3) -0.001(3) -0.025(3) 0.005(4)
C40 0.138(5) 0.050(3) 0.063(3) -0.003(2) 0.034(3) 0.016(3)
C41 0.232(11) 0.083(5) 0.113(6) 0.012(4) 0.090(7) 0.042(6)

loop_
_atom_type_symbol
_atom_type_description
_atom_type_scat_dispersion_real
_atom_type_scat_dispersion_imag
_atom_type_scat_source
C C 0.0033 0.0016 'International Tables Vol C Tables 4.2.6.8 and 6.1.1.4'
H H 0 0 'International Tables Vol C Tables 4.2.6.8 and 6.1.1.4'
Ca Ca 0.2262 0.3064 'International Tables Vol C Tables 4.2.6.8 and 6.1.1.4'
Al Al 0.0645 0.0514 'International Tables Vol C Tables 4.2.6.8 and 6.1.1.4'
N N 0.0061 0.0033 'International Tables Vol C Tables 4.2.6.8 and 6.1.1.4'

loop_
_geom_angle_atom_site_label_1
_geom_angle_atom_site_label_2
_geom_angle_atom_site_label_3
_geom_angle
N1 Ca N2 80.39(10)
N1 Ca C30A 155.6(3)
N2 Ca C30A 95.4(3)
N1 Ca C32A 93.0(3)
N2 Ca C32A 147.4(4)
C30A Ca C32A 77.5(4)
N1 Ca C38 84.23(12)
N2 Ca C38 83.49(12)
C30A Ca C38 119.4(3)
C32A Ca C38 127.9(4)
N1 Ca C30 136.8(2)
N2 Ca C30 88.76(19)
C38 Ca C30 136.1(2)
N1 Ca C34 141.2(3)
N2 Ca C34 135.1(3)
C38 Ca C34 85.3(3)
C30 Ca C34 70.4(3)
N1 Ca C32 95.13(15)
N2 Ca C32 139.25(18)
C38 Ca C32 136.72(18)
C30 Ca C32 67.0(2)
C34 Ca C32 68.4(3)
C42 Al2 C40 114.4(3)
C42 Al2 C38 105.7(3)
C40 Al2 C38 111.6(2)
C40 Al2 C42A 107.8(4)
C38 Al2 C42A 122.4(4)
C42 Al2 C2 113.0(3)
C40 Al2 C2 109.2(2)
C38 Al2 C2 102.27(17)
C42A Al2 C2 102.4(3)
C1 N1 C6 119.0(3)
C1 N1 Ca 122.2(2)
C6 N1 Ca 118.4(2)
C3 N2 C18 119.3(3)
C3 N2 Ca 121.8(2)
C18 N2 Ca 118.2(2)
N1 C1 C2 124.0(3)
N1 C1 C4 121.0(3)
C2 C1 C4 115.0(3)
C1 C2 C3 125.1(3)
C1 C2 Al2 104.9(3)
C3 C2 Al2 106.3(2)
C1 C2 H2 106.4
C3 C2 H2 106.4
Al2 C2 H2 106.4
N2 C3 C2 123.9(3)
N2 C3 C5 121.9(3)
C2 C3 C5 114.2(3)
C1 C4 H4A 109.5
C1 C4 H4B 109.5
H4A C4 H4B 109.5
C1 C4 H4C 109.5
H4A C4 H4C 109.5
H4B C4 H4C 109.5
C3 C5 H5A 109.5
C3 C5 H5B 109.5
H5A C5 H5B 109.5
C3 C5 H5C 109.5
H5A C5 H5C 109.5
H5B C5 H5C 109.5
C11 C6 C7 120.8(3)
C11 C6 N1 119.5(3)
C7 C6 N1 119.5(3)
C8 C7 C6 118.2(4)
C8 C7 C12 119.0(4)
C6 C7 C12 122.9(4)
C9 C8 C7 121.2(4)
C9 C8 H8 119.4
C7 C8 H8 119.4
C10 C9 C8 119.9(4)
C10 C9 H9 120.1
C8 C9 H9 120.1
C9 C10 C11 121.9(4)
C9 C10 H10 119
C11 C10 H10 119
C10 C11 C6 117.9(4)
C10 C11 C15 119.5(4)
C6 C11 C15 122.6(3)
C7 C12 C14 111.2(4)
C7 C12 C13 111.6(5)
C14 C12 C13 111.0(5)
C7 C12 H12 107.6
C14 C12 H12 107.6
C13 C12 H12 107.6
C12 C13 H13A 109.5
C12 C13 H13B 109.5
H13A C13 H13B 109.5
C12 C13 H13C 109.5
H13A C13 H13C 109.5
H13B C13 H13C 109.5
C12 C14 H14A 109.5
C12 C14 H14B 109.5
H14A C14 H14B 109.5
C12 C14 H14C 109.5
H14A C14 H14C 109.5
H14B C14 H14C 109.5
C16 C15 C11 111.3(4)
C16 C15 C17 111.0(4)
C11 C15 C17 110.7(4)
C16 C15 H15 107.9
C11 C15 H15 107.9
C17 C15 H15 107.9
C15 C16 H16A 109.5
C15 C16 H16B 109.5
H16A C16 H16B 109.5
C15 C16 H16C 109.5
H16A C16 H16C 109.5
H16B C16 H16C 109.5
C15 C17 H17A 109.5
C15 C17 H17B 109.5
H17A C17 H17B 109.5
C15 C17 H17C 109.5
H17A C17 H17C 109.5
H17B C17 H17C 109.5
C19 C18 C23 120.7(4)
C19 C18 N2 118.4(3)
C23 C18 N2 120.7(3)
C20 C19 C18 118.6(4)
C20 C19 C24 119.7(4)
C18 C19 C24 121.6(4)
C21 C20 C19 120.7(5)
C21 C20 H20 119.6
C19 C20 H20 119.6
C22 C21 C20 120.6(5)
C22 C21 H21 119.7
C20 C21 H21 119.7
C21 C22 C23 121.0(4)
C21 C22 H22 119.5
C23 C22 H22 119.5
C22 C23 C18 118.3(4)
C22 C23 C27 118.3(4)
C18 C23 C27 123.4(4)
C25 C24 C26 110.1(5)
C25 C24 C19 111.8(5)
C26 C24 C19 113.4(4)
C25 C24 H24 107.1
C26 C24 H24 107.1
C19 C24 H24 107.1
C24 C25 H25A 109.5
C24 C25 H25B 109.5
H25A C25 H25B 109.5
C24 C25 H25C 109.5
H25A C25 H25C 109.5
H25B C25 H25C 109.5
C24 C26 H26A 109.5
C24 C26 H26B 109.5
H26A C26 H26B 109.5
C24 C26 H26C 109.5
H26A C26 H26C 109.5
H26B C26 H26C 109.5
C23 C27 C29 111.6(4)
C23 C27 C28 111.0(5)
C29 C27 C28 110.1(4)
C23 C27 H27 108
C29 C27 H27 108
C28 C27 H27 108
C27 C28 H28A 109.5
C27 C28 H28B 109.5
H28A C28 H28B 109.5
C27 C28 H28C 109.5
H28A C28 H28C 109.5
H28B C28 H28C 109.5
C27 C29 H29A 109.5
C27 C29 H29B 109.5
H29A C29 H29B 109.5
C27 C29 H29C 109.5
H29A C29 H29C 109.5
H29B C29 H29C 109.5
C39 C38 Al2 113.0(4)
C39 C38 Ca 137.1(4)
Al2 C38 Ca 109.92(17)
C39 C38 H38A 109
Al2 C38 H38A 109
Ca C38 H38A 54.5
C39 C38 H38B 109
Al2 C38 H38B 109
Ca C38 H38B 55.6
H38A C38 H38B 107.8
C38 C39 H39A 109.5
C38 C39 H39B 109.5
H39A C39 H39B 109.5
C38 C39 H39C 109.5
H39A C39 H39C 109.5
H39B C39 H39C 109.5
C41 C40 Al2 120.2(5)
C41 C40 H40A 107.3
Al2 C40 H40A 107.3
C41 C40 H40B 107.3
Al2 C40 H40B 107.3
H40A C40 H40B 106.9
C40 C41 H41A 109.5
C40 C41 H41B 109.5
H41A C41 H41B 109.5
C40 C41 H41C 109.5
H41A C41 H41C 109.5
H41B C41 H41C 109.5
C36 Al1 C34 115.1(5)
C36 Al1 C32 112.9(4)
C34 Al1 C32 108.8(5)
C36 Al1 C30 105.6(4)
C34 Al1 C30 111.3(5)
C32 Al1 C30 102.3(3)
C31 C30 Al1 114.3(7)
C31 C30 Ca 135.0(8)
Al1 C30 Ca 71.0(3)
C31 C30 H30A 108.7
Al1 C30 H30A 108.7
Ca C30 H30A 111.2
C31 C30 H30B 108.7
Al1 C30 H30B 108.7
Ca C30 H30B 39
H30A C30 H30B 107.6
C33 C32 Al1 103.3(6)
C33 C32 Ca 128.3(7)
Al1 C32 Ca 70.2(2)
C33 C32 H32A 111.1
Al1 C32 H32A 111.1
Ca C32 H32A 41.5
C33 C32 H32B 111.1
Al1 C32 H32B 111.1
Ca C32 H32B 119.1
H32A C32 H32B 109.1
C35 C34 Al1 122.1(13)
C35 C34 Ca 135.2(12)
Al1 C34 Ca 71.0(4)
C35 C34 H34A 106.8
Al1 C34 H34A 106.8
Ca C34 H34A 36.9
C35 C34 H34B 106.8
Al1 C34 H34B 106.8
Ca C34 H34B 109
H34A C34 H34B 106.7
C37 C36 Al1 114.4(6)
C37 C36 H36A 108.7
Al1 C36 H36A 108.7
C37 C36 H36B 108.7
Al1 C36 H36B 108.7
H36A C36 H36B 107.6
C43 C42 Al2 114.2(7)
C43 C42 H42A 108.7
Al2 C42 H42A 108.7
C43 C42 H42B 108.7
Al2 C42 H42B 108.7
H42A C42 H42B 107.6
C34A Al1A C32A 103.4(8)
C34A Al1A C36A 116.4(7)
C32A Al1A C36A 108.1(6)
C34A Al1A C30A 113.5(7)
C32A Al1A C30A 106.9(6)
C36A Al1A C30A 107.9(5)
C31A C30A Al1A 111.7(9)
C31A C30A Ca 155.9(10)
Al1A C30A Ca 75.8(4)
C31A C30A H30C 109.3
Al1A C30A H30C 109.3
Ca C30A H30C 88.3
C31A C30A H30D 109.3
Al1A C30A H30D 109.3
Ca C30A H30D 47.9
H30C C30A H30D 107.9
C30A C31A H31D 109.5
C30A C31A H31E 109.5
H31D C31A H31E 109.5
C30A C31A H31F 109.5
H31D C31A H31F 109.5
H31E C31A H31F 109.5
C33A C32A Al1A 115.5(10)
C33A C32A Ca 154.8(12)
Al1A C32A Ca 77.0(5)
C33A C32A H32C 108.4
Al1A C32A H32C 108.4
Ca C32A H32C 46.6
C33A C32A H32D 108.4
Al1A C32A H32D 108.4
Ca C32A H32D 86.2
H32C C32A H32D 107.5
C32A C33A H33D 109.5
C32A C33A H33E 109.5
H33D C33A H33E 109.5
C32A C33A H33F 109.5
H33D C33A H33F 109.5
H33E C33A H33F 109.5
C35A C34A Al1A 124.8(16)
C35A C34A H34C 106.1
Al1A C34A H34C 106.1
C35A C34A H34D 106.1
Al1A C34A H34D 106.1
H34C C34A H34D 106.3
C34A C35A H35D 109.5
C34A C35A H35E 109.5
H35D C35A H35E 109.5
C34A C35A H35F 109.5
H35D C35A H35F 109.5
H35E C35A H35F 109.5
C37A C36A Al1A 121.7(9)
C37A C36A H36C 106.9
Al1A C36A H36C 106.9
C37A C36A H36D 106.9
Al1A C36A H36D 106.9
H36C C36A H36D 106.7
C36A C37A H37D 109.5
C36A C37A H37E 109.5
H37D C37A H37E 109.5
C36A C37A H37F 109.5
H37D C37A H37F 109.5
H37E C37A H37F 109.5
C43A C42A Al2 111.8(8)
C43A C42A H42C 109.3
Al2 C42A H42C 109.3
C43A C42A H42D 109.3
Al2 C42A H42D 109.3
H42C C42A H42D 107.9
C42A C43A H43D 109.5
C42A C43A H43E 109.5
H43D C43A H43E 109.5
C42A C43A H43F 109.5
H43D C43A H43F 109.5
H43E C43A H43F 109.5

loop_
_geom_bond_atom_site_label_1
_geom_bond_atom_site_label_2
_geom_bond_distance
Ca N1 2.383(3)
Ca N2 2.394(3)
Ca C30A 2.606(12)
Ca C32A 2.611(16)
Ca C38 2.832(4)
Ca C30 2.878(10)
Ca C34 2.910(15)
Ca C32 2.916(8)
Al2 C42 1.959(8)
Al2 C40 1.982(5)
Al2 C38 2.020(6)
Al2 C42A 2.069(11)
Al2 C2 2.201(4)
N1 C1 1.302(5)
N1 C6 1.448(4)
N2 C3 1.304(5)
N2 C18 1.447(5)
C1 C2 1.458(5)
C1 C4 1.511(5)
C2 C3 1.461(5)
C2 H2 1
C3 C5 1.511(5)
C4 H4A 0.98
C4 H4B 0.98
C4 H4C 0.98
C5 H5A 0.98
C5 H5B 0.98
C5 H5C 0.98
C6 C11 1.402(6)
C6 C7 1.412(6)
C7 C8 1.396(6)
C7 C12 1.516(6)
C8 C9 1.374(7)
C8 H8 0.95
C9 C10 1.369(7)
C9 H9 0.95
C10 C11 1.393(5)
C10 H10 0.95
C11 C15 1.528(6)
C12 C14 1.529(7)
C12 C13 1.533(8)
C12 H12 1
C13 H13A 0.98
C13 H13B 0.98
C13 H13C 0.98
C14 H14A 0.98
C14 H14B 0.98
C14 H14C 0.98
C15 C16 1.514(7)
C15 C17 1.529(7)
C15 H15 1
C16 H16A 0.98
C16 H16B 0.98
C16 H16C 0.98
C17 H17A 0.98
C17 H17B 0.98
C17 H17C 0.98
C18 C19 1.401(6)
C18 C23 1.404(5)
C19 C20 1.392(6)
C19 C24 1.529(6)
C20 C21 1.374(8)
C20 H20 0.95
C21 C22 1.369(8)
C21 H21 0.95
C22 C23 1.395(6)
C22 H22 0.95
C23 C27 1.503(6)
C24 C25 1.516(8)
C24 C26 1.524(7)
C24 H24 1
C25 H25A 0.98
C25 H25B 0.98
C25 H25C 0.98
C26 H26A 0.98
C26 H26B 0.98
C26 H26C 0.98
C27 C29 1.531(7)
C27 C28 1.541(7)
C27 H27 1
C28 H28A 0.98
C28 H28B 0.98
C28 H28C 0.98
C29 H29A 0.98
C29 H29B 0.98
C29 H29C 0.98
C38 C39 1.534(6)
C38 H38A 0.99
C38 H38B 0.99
C39 H39A 0.98
C39 H39B 0.98
C39 H39C 0.98
C40 C41 1.480(10)
C40 H40A 0.99
C40 H40B 0.99
C41 H41A 0.98
C41 H41B 0.98
C41 H41C 0.98
Al1 C36 1.965(8)
Al1 C34 1.983(13)
Al1 C32 2.046(7)
Al1 C30 2.057(9)
C30 C31 1.511(13)
C30 H30A 0.99
C30 H30B 0.99
C31 H31A 0.98
C31 H31B 0.98
C31 H31C 0.98
C32 C33 1.597(11)
C32 H32A 0.99
C32 H32B 0.99
C33 H33A 0.98
C33 H33B 0.98
C33 H33C 0.98
C34 C35 1.360(15)
C34 H34A 0.99
C34 H34B 0.99
C35 H35A 0.98
C35 H35B 0.98
C35 H35C 0.98
C36 C37 1.493(11)
C36 H36A 0.99
C36 H36B 0.99
C37 H37A 0.98
C37 H37B 0.98
C37 H37C 0.98
C42 C43 1.538(12)
C42 H42A 0.99
C42 H42B 0.99
C43 H43A 0.98
C43 H43B 0.98
C43 H43C 0.98
Al1A C34A 1.954(15)
Al1A C32A 1.991(12)
Al1A C36A 1.999(10)
Al1A C30A 2.074(11)
C30A C31A 1.526(14)
C30A H30C 0.99
C30A H30D 0.99
C31A H31D 0.98
C31A H31E 0.98
C31A H31F 0.98
C32A C33A 1.526(14)
C32A H32C 0.99
C32A H32D 0.99
C33A H33D 0.98
C33A H33E 0.98
C33A H33F 0.98
C34A C35A 1.269(16)
C34A H34C 0.99
C34A H34D 0.99
C35A H35D 0.98
C35A H35E 0.98
C35A H35F 0.98
C36A C37A 1.474(14)
C36A H36C 0.99
C36A H36D 0.99
C37A H37D 0.98
C37A H37E 0.98
C37A H37F 0.98
C42A C43A 1.551(14)
C42A H42C 0.99
C42A H42D 0.99
C43A H43D 0.98
C43A H43E 0.98
C43A H43F 0.98
